data_4084676
loop_
_publ_author_name
'Moustafa, Mohamed E.'
'Boyle, Paul D.'
'Puddephatt, Richard J.'

_publ_section_title
;
 Carbon--Hydrogen versus Nitrogen--Oxygen Bond Activation in Reactions of
 N-Oxide Derivatives of 2,2&#x2032;-Bipyridine and 1,10-Phenanthroline
 with a Dimethylplatinum(II) Complex
;
_journal_issue 19
_journal_name_full Organometallics
_journal_page_first 5402
_journal_paper_doi 10.1021/om500712e
_journal_volume 33
_journal_year 2014
_chemical_formula_sum 'C13 H16 N2 O Pt S'
_chemical_formula_weight 443.43
_chemical_name_systematic
;
 ?
;
_space_group_crystal_system monoclinic
_space_group_IT_number 14
_space_group_name_Hall '-P 2ybc'
_space_group_name_H-M_alt 'P 1 21/c 1'
_symmetry_space_group_name_Hall '-P 2ybc'
_symmetry_space_group_name_H-M 'P 1 21/c 1'
_atom_sites_solution_hydrogens geom
_atom_sites_solution_primary direct
_atom_sites_solution_secondary difmap
_audit_creation_method SHELXL-2013
_cell_angle_alpha 90
_cell_angle_beta 90.024(13)
_cell_angle_gamma 90
_cell_formula_units_Z 8
_cell_length_a 18.246(8)
_cell_length_b 12.200(6)
_cell_length_c 12.027(5)
_cell_measurement_reflns_used 9794
_cell_measurement_temperature 110
_cell_measurement_theta_max 37.46
_cell_measurement_theta_min 2.63
_cell_volume 2677(2)
_computing_cell_refinement SAINT
_computing_data_collection Apex2
_computing_data_reduction SAINT
_computing_molecular_graphics NRCVAX
_computing_publication_material cif2tables.py
_computing_structure_refinement SHELXL-2013
_computing_structure_solution XS
_diffrn_ambient_temperature 110
_diffrn_measured_fraction_theta_full 0.999
_diffrn_measured_fraction_theta_max 0.972
_diffrn_measurement_device_type 'Bruker Kappa Axis Apex2'
_diffrn_measurement_method 'omega and phi scans'
_diffrn_radiation_type MoK\a
_diffrn_radiation_wavelength 0.71073
_diffrn_reflns_av_R_equivalents 0.0600
_diffrn_reflns_av_unetI/netI 0.0578
_diffrn_reflns_Laue_measured_fraction_full 0.999
_diffrn_reflns_Laue_measured_fraction_max 0.972
_diffrn_reflns_limit_h_max 33
_diffrn_reflns_limit_h_min -32
_diffrn_reflns_limit_k_max 21
_diffrn_reflns_limit_k_min -22
_diffrn_reflns_limit_l_max 19
_diffrn_reflns_limit_l_min -21
_diffrn_reflns_number 106430
_diffrn_reflns_point_group_measured_fraction_full 0.999
_diffrn_reflns_point_group_measured_fraction_max 0.972
_diffrn_reflns_theta_full 25.242
_diffrn_reflns_theta_max 41.352
_diffrn_reflns_theta_min 1.116
_diffrn_source 'sealed tube'
_exptl_absorpt_coefficient_mu 10.627
_exptl_absorpt_correction_T_max 0.7481
_exptl_absorpt_correction_T_min 0.5848
_exptl_absorpt_correction_type multi-scan
_exptl_absorpt_process_details SADABS
_exptl_crystal_colour yellow
_exptl_crystal_density_diffrn 2.200
_exptl_crystal_description prism
_exptl_crystal_F_000 1680
_exptl_crystal_size_max 0.157
_exptl_crystal_size_mid 0.140
_exptl_crystal_size_min 0.135
_refine_diff_density_max 3.530
_refine_diff_density_min -2.250
_refine_diff_density_rms 0.259
_refine_ls_extinction_method none
_refine_ls_goodness_of_fit_ref 1.023
_refine_ls_hydrogen_treatment constr
_refine_ls_matrix_type full
_refine_ls_number_parameters 331
_refine_ls_number_reflns 17522
_refine_ls_number_restraints 0
_refine_ls_restrained_S_all 1.023
_refine_ls_R_factor_all 0.0562
_refine_ls_R_factor_gt 0.0347
_refine_ls_shift/su_max 0.006
_refine_ls_shift/su_mean 0.000
_refine_ls_structure_factor_coef Fsqd
_refine_ls_weighting_details 'w=1/[\s^2^(Fo^2^)+(0.0180P)^2^] where P=(Fo^2^+2Fc^2^)/3'
_refine_ls_weighting_scheme calc
_refine_ls_wR_factor_gt 0.0534
_refine_ls_wR_factor_ref 0.0576
_reflns_Friedel_coverage 0.000
_reflns_number_gt 13303
_reflns_number_total 17522
_reflns_threshold_expression 'I > 2\s(I)'
_cod_data_source_file om500712e_si_003.cif
_cod_data_source_block 8
_cod_database_code 4084676
_shelx_space_group_comment
;
The symmetry employed for this shelxl refinement is uniquely defined
by the following loop, which should always be used as a source of
symmetry information in preference to the above space-group names.
They are only intended as comments.
;
_shelx_estimated_absorpt_t_min 0.286
_shelx_estimated_absorpt_t_max 0.328
_shelxl_version_number 2013-3

loop_
_space_group_symop_operation_xyz
'x, y, z'
'-x, y+1/2, -z+1/2'
'-x, -y, -z'
'x, -y-1/2, z-1/2'

loop_
_atom_site_label
_atom_site_type_symbol
_atom_site_fract_x
_atom_site_fract_y
_atom_site_fract_z
_atom_site_U_iso_or_equiv
_atom_site_adp_type
_atom_site_occupancy
_atom_site_site_symmetry_order
_atom_site_calc_flag
_atom_site_refinement_flags_posn
_atom_site_refinement_flags_adp
Pt1 Pt 0.07544(2) 0.16625(2) 0.01127(2) 0.01023(2) Uani 1 1 d . .
S1 S 0.09643(3) 0.30432(5) -0.11970(5) 0.01588(11) Uani 1 1 d . .
C1 C 0.18406(13) 0.1225(2) 0.00406(19) 0.0165(4) Uani 1 1 d . .
H1A H 0.1967 0.0791 0.0699 0.025 Uiso 1 1 calc R U
H1B H 0.2145 0.1887 0.0019 0.025 Uiso 1 1 calc R U
H1C H 0.1928 0.0789 -0.0630 0.025 Uiso 1 1 calc R U
N1 N -0.03695(11) 0.20143(15) 0.02782(14) 0.0113(3) Uani 1 1 d . .
C2 C -0.07474(13) 0.27442(19) -0.03257(18) 0.0146(4) Uani 1 1 d . .
H2 H -0.0486 0.3179 -0.0847 0.018 Uiso 1 1 calc R U
C3 C -0.14931(14) 0.2900(2) -0.02339(19) 0.0174(5) Uani 1 1 d . .
H3 H -0.1739 0.3426 -0.0682 0.021 Uiso 1 1 calc R U
C4 C -0.18764(14) 0.2267(2) 0.0532(2) 0.0181(5) Uani 1 1 d . .
H4 H -0.2392 0.2345 0.0610 0.022 Uiso 1 1 calc R U
C5 C -0.14941(13) 0.15190(19) 0.11789(19) 0.0152(4) Uani 1 1 d . .
H5 H -0.1747 0.1092 0.1716 0.018 Uiso 1 1 calc R U
C6 C -0.07399(13) 0.13920(18) 0.10434(17) 0.0111(4) Uani 1 1 d . .
C7 C -0.02547(13) 0.06061(18) 0.16114(16) 0.0110(4) Uani 1 1 d . .
C8 C 0.04792(13) 0.05261(18) 0.12393(17) 0.0122(4) Uani 1 1 d . .
C9 C 0.09147(14) -0.02963(18) 0.16986(19) 0.0150(4) Uani 1 1 d . .
H9 H 0.1407 -0.0385 0.1460 0.018 Uiso 1 1 calc R U
C10 C 0.06260(15) -0.0988(2) 0.25080(19) 0.0181(5) Uani 1 1 d . .
H10 H 0.0917 -0.1566 0.2799 0.022 Uiso 1 1 calc R U
C11 C -0.00758(14) -0.08423(19) 0.28882(18) 0.0166(5) Uani 1 1 d . .
H11 H -0.0258 -0.1304 0.3461 0.020 Uiso 1 1 calc R U
N2 N -0.05136(11) -0.00475(16) 0.24587(15) 0.0137(4) Uani 1 1 d . .
O1 O -0.11706(10) 0.00669(15) 0.28821(14) 0.0190(4) Uani 1 1 d . .
C12 C 0.16295(14) 0.2591(2) -0.22019(18) 0.0180(5) Uani 1 1 d . .
H12A H 0.1680 0.3146 -0.2786 0.027 Uiso 1 1 calc R U
H12B H 0.1468 0.1898 -0.2532 0.027 Uiso 1 1 calc R U
H12C H 0.2104 0.2484 -0.1834 0.027 Uiso 1 1 calc R U
C13 C 0.14856(16) 0.4097(2) -0.0509(2) 0.0232(6) Uani 1 1 d . .
H13A H 0.1919 0.3771 -0.0160 0.035 Uiso 1 1 calc R U
H13B H 0.1182 0.4446 0.0062 0.035 Uiso 1 1 calc R U
H13C H 0.1640 0.4648 -0.1054 0.035 Uiso 1 1 calc R U
Pt2 Pt 0.56449(2) 0.53478(2) 0.19783(2) 0.01156(2) Uani 1 1 d . .
S2 S 0.59574(4) 0.40588(5) 0.33430(5) 0.01686(11) Uani 1 1 d . .
C14 C 0.67125(15) 0.5843(2) 0.1879(2) 0.0251(6) Uani 1 1 d . .
H14A H 0.6965 0.5416 0.1305 0.038 Uiso 1 1 calc R U
H14B H 0.6954 0.5728 0.2598 0.038 Uiso 1 1 calc R U
H14C H 0.6731 0.6623 0.1686 0.038 Uiso 1 1 calc R U
N3 N 0.45124(11) 0.50159(16) 0.19893(15) 0.0134(4) Uani 1 1 d . .
C15 C 0.41784(14) 0.4307(2) 0.26755(19) 0.0181(5) Uani 1 1 d . .
H15 H 0.4470 0.3889 0.3174 0.022 Uiso 1 1 calc R U
C16 C 0.34277(15) 0.4158(2) 0.2688(2) 0.0226(5) Uani 1 1 d . .
H16 H 0.3207 0.3667 0.3201 0.027 Uiso 1 1 calc R U
C17 C 0.30027(15) 0.4742(2) 0.1934(2) 0.0225(5) Uani 1 1 d . .
H17 H 0.2486 0.4649 0.1916 0.027 Uiso 1 1 calc R U
C18 C 0.33425(14) 0.5464(2) 0.1208(2) 0.0196(5) Uani 1 1 d . .
H18 H 0.3060 0.5862 0.0682 0.024 Uiso 1 1 calc R U
C19 C 0.41036(13) 0.56062(19) 0.12540(18) 0.0140(4) Uani 1 1 d . .
C20 C 0.45579(13) 0.63362(19) 0.05610(17) 0.0134(4) Uani 1 1 d . .
C21 C 0.53193(14) 0.63325(19) 0.07453(17) 0.0143(4) Uani 1 1 d . .
C22 C 0.57535(14) 0.6963(2) 0.00318(19) 0.0177(5) Uani 1 1 d . .
H22 H 0.6271 0.6974 0.0124 0.021 Uiso 1 1 calc R U
C23 C 0.54317(16) 0.7574(2) -0.08108(19) 0.0211(5) Uani 1 1 d . .
H23 H 0.5730 0.7984 -0.1307 0.025 Uiso 1 1 calc R U
C24 C 0.46928(16) 0.7586(2) -0.09279(19) 0.0201(5) Uani 1 1 d . .
H24 H 0.4479 0.8014 -0.1502 0.024 Uiso 1 1 calc R U
N4 N 0.42521(12) 0.69975(17) -0.02397(15) 0.0165(4) Uani 1 1 d . .
O2 O 0.35419(10) 0.70870(16) -0.03744(15) 0.0237(4) Uani 1 1 d . .
C25 C 0.62274(16) 0.4754(2) 0.4596(2) 0.0225(5) Uani 1 1 d . .
H25A H 0.6402 0.4217 0.5141 0.034 Uiso 1 1 calc R U
H25B H 0.5806 0.5150 0.4903 0.034 Uiso 1 1 calc R U
H25C H 0.6621 0.5275 0.4428 0.034 Uiso 1 1 calc R U
C26 C 0.68175(16) 0.3427(2) 0.2992(2) 0.0255(6) Uani 1 1 d . .
H26A H 0.7204 0.3985 0.2979 0.038 Uiso 1 1 calc R U
H26B H 0.6780 0.3084 0.2258 0.038 Uiso 1 1 calc R U
H26C H 0.6938 0.2868 0.3548 0.038 Uiso 1 1 calc R U

loop_
_atom_site_aniso_label
_atom_site_aniso_U_11
_atom_site_aniso_U_22
_atom_site_aniso_U_33
_atom_site_aniso_U_23
_atom_site_aniso_U_13
_atom_site_aniso_U_12
Pt1 0.00882(4) 0.01147(4) 0.01041(3) 0.00061(3) 0.00011(3) 0.00071(3)
S1 0.0127(3) 0.0184(3) 0.0165(2) 0.0051(2) 0.0024(2) 0.0010(2)
C1 0.0137(11) 0.0178(11) 0.0181(10) 0.0005(8) 0.0029(8) 0.0008(9)
N1 0.0103(9) 0.0117(8) 0.0119(7) -0.0012(6) -0.0019(6) 0.0002(7)
C2 0.0138(11) 0.0135(10) 0.0164(9) 0.0026(8) -0.0018(8) 0.0009(8)
C3 0.0136(11) 0.0175(11) 0.0213(10) 0.0024(9) -0.0026(9) 0.0032(9)
C4 0.0101(11) 0.0189(11) 0.0253(11) -0.0017(9) -0.0021(9) 0.0013(9)
C5 0.0108(11) 0.0161(11) 0.0188(10) -0.0010(8) 0.0012(8) -0.0001(8)
C6 0.0112(10) 0.0102(9) 0.0118(8) -0.0031(7) -0.0010(7) 0.0002(8)
C7 0.0120(10) 0.0114(9) 0.0096(8) -0.0006(7) -0.0001(7) -0.0010(8)
C8 0.0132(11) 0.0137(10) 0.0097(8) -0.0020(7) -0.0022(7) 0.0002(8)
C9 0.0127(11) 0.0148(10) 0.0173(10) 0.0002(8) -0.0020(8) 0.0020(9)
C10 0.0209(13) 0.0150(11) 0.0182(10) 0.0045(8) -0.0041(9) 0.0010(9)
C11 0.0198(13) 0.0147(11) 0.0153(9) 0.0049(8) -0.0014(9) -0.0020(9)
N2 0.0137(10) 0.0151(9) 0.0125(8) 0.0012(7) -0.0001(7) -0.0014(8)
O1 0.0152(9) 0.0214(9) 0.0205(8) 0.0043(7) 0.0065(7) 0.0002(7)
C12 0.0160(12) 0.0231(12) 0.0150(9) 0.0006(9) 0.0020(8) -0.0026(10)
C13 0.0274(15) 0.0173(12) 0.0248(12) -0.0010(9) 0.0059(11) -0.0044(11)
Pt2 0.01009(4) 0.01160(4) 0.01298(4) -0.00011(3) -0.00104(3) -0.00117(3)
S2 0.0170(3) 0.0163(3) 0.0172(2) 0.0023(2) -0.0044(2) -0.0008(2)
C14 0.0154(13) 0.0280(14) 0.0318(13) 0.0078(11) -0.0020(10) -0.0069(11)
N3 0.0131(9) 0.0130(8) 0.0140(8) -0.0018(7) 0.0011(7) -0.0030(7)
C15 0.0184(13) 0.0187(11) 0.0174(10) 0.0002(9) 0.0015(9) -0.0031(10)
C16 0.0163(13) 0.0261(14) 0.0255(12) 0.0007(10) 0.0058(10) -0.0057(11)
C17 0.0092(11) 0.0271(14) 0.0310(13) -0.0023(11) 0.0020(10) -0.0004(10)
C18 0.0127(12) 0.0196(12) 0.0266(12) -0.0011(9) -0.0019(9) 0.0034(9)
C19 0.0139(11) 0.0147(10) 0.0135(9) -0.0031(8) -0.0010(8) 0.0019(9)
C20 0.0151(11) 0.0124(9) 0.0128(9) -0.0016(7) -0.0004(8) 0.0021(8)
C21 0.0160(11) 0.0138(10) 0.0131(9) -0.0023(8) 0.0013(8) -0.0007(9)
C22 0.0175(12) 0.0155(10) 0.0199(10) -0.0008(8) 0.0013(9) -0.0025(9)
C23 0.0304(15) 0.0160(11) 0.0168(10) 0.0020(8) 0.0047(10) -0.0030(10)
C24 0.0313(15) 0.0130(10) 0.0161(10) 0.0030(8) -0.0002(10) 0.0013(10)
N4 0.0192(11) 0.0146(9) 0.0157(8) -0.0023(7) -0.0041(8) 0.0050(8)
O2 0.0170(10) 0.0289(10) 0.0252(9) 0.0007(8) -0.0059(7) 0.0083(8)
C25 0.0267(15) 0.0221(13) 0.0187(11) -0.0003(9) -0.0047(10) 0.0009(11)
C26 0.0256(15) 0.0295(15) 0.0215(11) 0.0010(10) -0.0034(10) 0.0094(12)

loop_
_atom_type_symbol
_atom_type_description
_atom_type_scat_dispersion_real
_atom_type_scat_dispersion_imag
_atom_type_scat_source
C C 0.0033 0.0016 'International Tables Vol C Tables 4.2.6.8 and 6.1.1.4'
H H 0.0000 0.0000 'International Tables Vol C Tables 4.2.6.8 and 6.1.1.4'
N N 0.0061 0.0033 'International Tables Vol C Tables 4.2.6.8 and 6.1.1.4'
O O 0.0106 0.0060 'International Tables Vol C Tables 4.2.6.8 and 6.1.1.4'
Pt Pt -1.7033 8.3905 'International Tables Vol C Tables 4.2.6.8 and 6.1.1.4'
S S 0.1246 0.1234 'International Tables Vol C Tables 4.2.6.8 and 6.1.1.4'

loop_
_geom_angle_atom_site_label_1
_geom_angle_atom_site_label_2
_geom_angle_atom_site_label_3
_geom_angle
C8 Pt1 C1 95.21(10)
C8 Pt1 N1 80.36(8)
C1 Pt1 N1 175.57(8)
C8 Pt1 S1 174.76(7)
C1 Pt1 S1 90.02(7)
N1 Pt1 S1 94.40(5)
C12 S1 C13 99.85(12)
C12 S1 Pt1 110.04(9)
C13 S1 Pt1 106.93(9)
Pt1 C1 H1A 109.5
Pt1 C1 H1B 109.5
H1A C1 H1B 109.5
Pt1 C1 H1C 109.5
H1A C1 H1C 109.5
H1B C1 H1C 109.5
C2 N1 C6 118.6(2)
C2 N1 Pt1 125.83(15)
C6 N1 Pt1 115.53(15)
N1 C2 C3 123.8(2)
N1 C2 H2 118.1
C3 C2 H2 118.1
C2 C3 C4 118.2(2)
C2 C3 H3 120.9
C4 C3 H3 120.9
C5 C4 C3 118.9(2)
C5 C4 H4 120.5
C3 C4 H4 120.5
C4 C5 C6 120.2(2)
C4 C5 H5 119.9
C6 C5 H5 119.9
N1 C6 C5 120.2(2)
N1 C6 C7 112.04(19)
C5 C6 C7 127.7(2)
N2 C7 C8 121.3(2)
N2 C7 C6 120.9(2)
C8 C7 C6 117.83(18)
C9 C8 C7 117.6(2)
C9 C8 Pt1 128.56(18)
C7 C8 Pt1 113.81(16)
C10 C9 C8 119.8(2)
C10 C9 H9 120.1
C8 C9 H9 120.1
C11 C10 C9 120.5(2)
C11 C10 H10 119.7
C9 C10 H10 119.7
N2 C11 C10 121.0(2)
N2 C11 H11 119.5
C10 C11 H11 119.5
O1 N2 C11 117.79(18)
O1 N2 C7 122.69(19)
C11 N2 C7 119.5(2)
S1 C12 H12A 109.5
S1 C12 H12B 109.5
H12A C12 H12B 109.5
S1 C12 H12C 109.5
H12A C12 H12C 109.5
H12B C12 H12C 109.5
S1 C13 H13A 109.5
S1 C13 H13B 109.5
H13A C13 H13B 109.5
S1 C13 H13C 109.5
H13A C13 H13C 109.5
H13B C13 H13C 109.5
C21 Pt2 C14 93.55(11)
C21 Pt2 N3 80.15(9)
C14 Pt2 N3 173.17(9)
C21 Pt2 S2 174.40(7)
C14 Pt2 S2 90.44(8)
N3 Pt2 S2 96.03(6)
C25 S2 C26 99.21(14)
C25 S2 Pt2 109.68(9)
C26 S2 Pt2 109.58(9)
Pt2 C14 H14A 109.5
Pt2 C14 H14B 109.5
H14A C14 H14B 109.5
Pt2 C14 H14C 109.5
H14A C14 H14C 109.5
H14B C14 H14C 109.5
C15 N3 C19 119.4(2)
C15 N3 Pt2 125.00(18)
C19 N3 Pt2 115.55(15)
N3 C15 C16 122.8(2)
N3 C15 H15 118.6
C16 C15 H15 118.6
C15 C16 C17 118.6(2)
C15 C16 H16 120.7
C17 C16 H16 120.7
C18 C17 C16 119.1(2)
C18 C17 H17 120.4
C16 C17 H17 120.4
C17 C18 C19 119.9(2)
C17 C18 H18 120.1
C19 C18 H18 120.1
N3 C19 C18 120.2(2)
N3 C19 C20 112.2(2)
C18 C19 C20 127.6(2)
N4 C20 C21 120.9(2)
N4 C20 C19 121.5(2)
C21 C20 C19 117.7(2)
C22 C21 C20 117.5(2)
C22 C21 Pt2 128.1(2)
C20 C21 Pt2 114.33(16)
C23 C22 C21 120.2(2)
C23 C22 H22 119.9
C21 C22 H22 119.9
C24 C23 C22 120.2(2)
C24 C23 H23 119.9
C22 C23 H23 119.9
C23 C24 N4 121.3(2)
C23 C24 H24 119.4
N4 C24 H24 119.4
O2 N4 C24 117.8(2)
O2 N4 C20 122.5(2)
C24 N4 C20 119.8(2)
S2 C25 H25A 109.5
S2 C25 H25B 109.5
H25A C25 H25B 109.5
S2 C25 H25C 109.5
H25A C25 H25C 109.5
H25B C25 H25C 109.5
S2 C26 H26A 109.5
S2 C26 H26B 109.5
H26A C26 H26B 109.5
S2 C26 H26C 109.5
H26A C26 H26C 109.5
H26B C26 H26C 109.5

loop_
_geom_bond_atom_site_label_1
_geom_bond_atom_site_label_2
_geom_bond_distance
Pt1 C8 2.003(2)
Pt1 C1 2.054(3)
Pt1 N1 2.105(2)
Pt1 S1 2.3379(9)
S1 C12 1.800(2)
S1 C13 1.800(3)
C1 H1A 0.9800
C1 H1B 0.9800
C1 H1C 0.9800
N1 C2 1.340(3)
N1 C6 1.371(3)
C2 C3 1.378(3)
C2 H2 0.9500
C3 C4 1.391(3)
C3 H3 0.9500
C4 C5 1.387(3)
C4 H4 0.9500
C5 C6 1.394(3)
C5 H5 0.9500
C6 C7 1.473(3)
C7 N2 1.378(3)
C7 C8 1.415(3)
C8 C9 1.394(3)
C9 C10 1.392(3)
C9 H9 0.9500
C10 C11 1.371(4)
C10 H10 0.9500
C11 N2 1.358(3)
C11 H11 0.9500
N2 O1 1.310(3)
C12 H12A 0.9800
C12 H12B 0.9800
C12 H12C 0.9800
C13 H13A 0.9800
C13 H13B 0.9800
C13 H13C 0.9800
Pt2 C21 1.999(2)
Pt2 C14 2.043(3)
Pt2 N3 2.106(2)
Pt2 S2 2.3434(9)
S2 C25 1.798(3)
S2 C26 1.799(3)
C14 H14A 0.9800
C14 H14B 0.9800
C14 H14C 0.9800
N3 C15 1.342(3)
N3 C19 1.363(3)
C15 C16 1.382(4)
C15 H15 0.9500
C16 C17 1.390(4)
C16 H16 0.9500
C17 C18 1.386(4)
C17 H17 0.9500
C18 C19 1.401(4)
C18 H18 0.9500
C19 C20 1.475(3)
C20 N4 1.374(3)
C20 C21 1.407(3)
C21 C22 1.399(3)
C22 C23 1.388(4)
C22 H22 0.9500
C23 C24 1.355(4)
C23 H23 0.9500
C24 N4 1.359(3)
C24 H24 0.9500
N4 O2 1.310(3)
C25 H25A 0.9800
C25 H25B 0.9800
C25 H25C 0.9800
C26 H26A 0.9800
C26 H26B 0.9800
C26 H26C 0.9800

loop_
_geom_hbond_atom_site_label_D
_geom_hbond_atom_site_label_H
_geom_hbond_atom_site_label_A
_geom_hbond_distance_DH
_geom_hbond_distance_HA
_geom_hbond_distance_DA
_geom_hbond_angle_DHA
_geom_hbond_site_symmetry_A
C2 H2 S1 0.95 2.69 3.315(3) 124.3 .
C5 H5 O1 0.95 2.15 2.772(3) 121.6 .
C12 H12B O1 0.98 2.49 3.448(3) 164.5 3
C13 H13B O1 0.98 2.59 3.422(3) 143.3 2
C15 H15 S2 0.95 2.73 3.357(3) 124.3 .
C18 H18 O2 0.95 2.15 2.771(3) 121.8 .
C25 H25A O2 0.98 2.62 3.412(4) 138.5 2_645
C26 H26B O2 0.98 2.35 3.276(3) 157.6 3_665
C26 H26C O2 0.98 2.55 3.364(3) 140.4 2_645

loop_
_geom_torsion_atom_site_label_1
_geom_torsion_atom_site_label_2
_geom_torsion_atom_site_label_3
_geom_torsion_atom_site_label_4
_geom_torsion
C6 N1 C2 C3 -0.8(3)
Pt1 N1 C2 C3 175.91(18)
N1 C2 C3 C4 0.2(4)
C2 C3 C4 C5 0.9(4)
C3 C4 C5 C6 -1.3(3)
C2 N1 C6 C5 0.3(3)
Pt1 N1 C6 C5 -176.74(16)
C2 N1 C6 C7 178.10(19)
Pt1 N1 C6 C7 1.0(2)
C4 C5 C6 N1 0.7(3)
C4 C5 C6 C7 -176.7(2)
N1 C6 C7 N2 175.97(19)
C5 C6 C7 N2 -6.5(3)
N1 C6 C7 C8 -5.6(3)
C5 C6 C7 C8 172.0(2)
N2 C7 C8 C9 5.0(3)
C6 C7 C8 C9 -173.4(2)
N2 C7 C8 Pt1 -174.01(16)
C6 C7 C8 Pt1 7.6(2)
C7 C8 C9 C10 -1.2(3)
Pt1 C8 C9 C10 177.66(18)
C8 C9 C10 C11 -2.4(4)
C9 C10 C11 N2 2.3(4)
C10 C11 N2 O1 -178.1(2)
C10 C11 N2 C7 1.5(3)
C8 C7 N2 O1 174.3(2)
C6 C7 N2 O1 -7.3(3)
C8 C7 N2 C11 -5.2(3)
C6 C7 N2 C11 173.2(2)
C19 N3 C15 C16 -1.3(4)
Pt2 N3 C15 C16 176.65(18)
N3 C15 C16 C17 2.1(4)
C15 C16 C17 C18 -1.0(4)
C16 C17 C18 C19 -0.9(4)
C15 N3 C19 C18 -0.7(3)
Pt2 N3 C19 C18 -178.76(17)
C15 N3 C19 C20 -179.54(19)
Pt2 N3 C19 C20 2.3(2)
C17 C18 C19 N3 1.7(3)
C17 C18 C19 C20 -179.6(2)
N3 C19 C20 N4 179.55(19)
C18 C19 C20 N4 0.8(4)
N3 C19 C20 C21 -0.3(3)
C18 C19 C20 C21 -179.1(2)
N4 C20 C21 C22 -4.6(3)
C19 C20 C21 C22 175.3(2)
N4 C20 C21 Pt2 178.17(16)
C19 C20 C21 Pt2 -1.9(3)
C20 C21 C22 C23 0.8(3)
Pt2 C21 C22 C23 177.65(18)
C21 C22 C23 C24 1.8(4)
C22 C23 C24 N4 -0.8(4)
C23 C24 N4 O2 177.2(2)
C23 C24 N4 C20 -3.0(3)
C21 C20 N4 O2 -174.5(2)
C19 C20 N4 O2 5.7(3)
C21 C20 N4 C24 5.7(3)
C19 C20 N4 C24 -174.2(2)
